data_4318578
loop_
_publ_author_name
'Nikki L. Edleman'
'Anchuan Wang'
'John A. Belot'
'Andrew W. Metz'
'Jason R. Babcock'
'Amber M. Kawaoka'
'Jun Ni'
'Matthew V. Metz'
'Christine J. Flaschenriem'
'Charlotte L. Stern'
'Louise M. Liable-Sands'
'Arnold L. Rheingold'
'Paul R. Markworth'
'Robert P. H. Chang'
'Michael P. Chudzik'
'Carl R. Kannewurf'
'Tobin J. Marks'

_publ_section_title
;
 Synthesis and Characterization of Volatile, Fluorine-Free \b-Ketoiminate
 Lanthanide MOCVD Precursors and Their Implementation in Low-Temperature
 Growth of Epitaxial CeO2 Buffer Layers for Superconducting Electronics
;
_journal_name_full 'Inorganic Chemistry'
_journal_page_first 5005
_journal_page_last 5023
_journal_paper_doi 10.1021/ic020299h
_journal_volume 41
_journal_year 2002
_chemical_formula_sum 'C33 H60 N3 Nd O6'
_chemical_formula_weight 739.08
_chemical_name_common 'complex 5, Nd(tBuMeMe)3'
_chemical_name_systematic
;

  ?

;
_space_group_IT_number 14
_symmetry_cell_setting monoclinic
_symmetry_space_group_name_Hall '-P 2yn'
_symmetry_space_group_name_H-M 'P 1 21/n 1'
_atom_sites_solution_hydrogens geom
_atom_sites_solution_primary direct
_atom_sites_solution_secondary difmap
_audit_creation_method SHELXL
_cell_angle_alpha 90.00
_cell_angle_beta 98.9027(7)
_cell_angle_gamma 90.00
_cell_formula_units_Z 4
_cell_length_a 13.3606(2)
_cell_length_b 17.1475(2)
_cell_length_c 16.4002(2)
_cell_measurement_temperature 198(2)
_cell_volume 3712.03(8)
_computing_structure_refinement 'SHELXL-93 (Sheldrick, 1993)'
_computing_structure_solution 'SHELXS-86 (Sheldrick, 1990)'
_diffrn_ambient_temperature 198(2)
_diffrn_radiation_monochromator graphite
_diffrn_radiation_source 'fine-focus sealed tube'
_diffrn_radiation_type MoK\a
_diffrn_radiation_wavelength 0.71073
_diffrn_reflns_av_R_equivalents 0.1134
_diffrn_reflns_av_sigmaI/netI 0.1101
_diffrn_reflns_limit_h_max 15
_diffrn_reflns_limit_h_min -17
_diffrn_reflns_limit_k_max 19
_diffrn_reflns_limit_k_min 0
_diffrn_reflns_limit_l_max 21
_diffrn_reflns_limit_l_min 0
_diffrn_reflns_number 8579
_diffrn_reflns_theta_max 26.00
_diffrn_reflns_theta_min 1.73
_exptl_absorpt_coefficient_mu 1.441
_exptl_absorpt_correction_T_max 1.000
_exptl_absorpt_correction_T_min 0.270
_exptl_absorpt_correction_type 'Empirical from DIFABS'
_exptl_crystal_colour colorless
_exptl_crystal_density_diffrn 1.322
_exptl_crystal_description blade
_exptl_crystal_F_000 1548
_exptl_crystal_size_max 0.30
_exptl_crystal_size_mid 0.20
_exptl_crystal_size_min 0.15
_refine_diff_density_max 0.822
_refine_diff_density_min -1.100
_refine_diff_density_rms 0.191
_refine_ls_extinction_method none
_refine_ls_goodness_of_fit_all 1.667
_refine_ls_goodness_of_fit_obs 1.741
_refine_ls_matrix_type full
_refine_ls_number_parameters 402
_refine_ls_number_reflns 4735
_refine_ls_number_restraints 0
_refine_ls_restrained_S_all 1.788
_refine_ls_restrained_S_obs 1.741
_refine_ls_R_factor_all 0.1159
_refine_ls_R_factor_obs 0.0851
_refine_ls_shift/esd_max -0.091
_refine_ls_shift/esd_mean 0.014
_refine_ls_structure_factor_coef Fsqd
_refine_ls_weighting_details 'w=1/[\s^2^(Fo^2^)+(0.1000P)^2^+0.0000P] where P=(Fo^2^+2Fc^2^)/3'
_refine_ls_weighting_scheme calc
_refine_ls_wR_factor_all 0.2713
_refine_ls_wR_factor_obs 0.2306
_reflns_number_observed 3774
_reflns_number_total 4865
_reflns_observed_criterion >2sigma(I)
_cod_data_source_file ic020299h_5.cif
_cod_data_source_block C33H60N3NdO6
_cod_depositor_comments
;
The following automatic conversions were performed:

'_symmetry_cell_setting' value 'Monoclinic' changed to 'monoclinic'
according to the built-in table from CIF Core dictionary named
'cif_core.dic' version 2.4.1 from 2010-06-29.

Automatic conversion script
Id: cif_fix_values 1646 2011-03-28 12:23:43Z adriana 

The following automatic conversions were performed:

'_refine_ls_weighting_scheme' value 'calc
w=1/[\s^2^(Fo^2^)+(0.1000P)^2^+0.0000P] where P=(Fo^2^+2Fc^2^)/3' was
changed to 'calc'. New tag '_refine_ls_weighting_details' was
created. The value of the new tag was set to
'w=1/[\s^2^(Fo^2^)+(0.1000P)^2^+0.0000P] where P=(Fo^2^+2Fc^2^)/3'.

Automatic conversion script
Id: cif_fix_values 3143 2015-03-26 13:38:13Z robertas 
;
_cod_original_cell_volume 3712.02(8)
_cod_original_sg_symbol_H-M 'P 1 21/c 1'
_cod_database_code 4318578

loop_
_symmetry_equiv_pos_as_xyz
'x, y, z'
'-x+1/2, y+1/2, -z+1/2'
'-x, -y, -z'
'x-1/2, -y-1/2, z-1/2'

loop_
_atom_site_aniso_label
_atom_site_aniso_U_11
_atom_site_aniso_U_22
_atom_site_aniso_U_33
_atom_site_aniso_U_23
_atom_site_aniso_U_13
_atom_site_aniso_U_12
Nd1 0.0270(4) 0.0302(5) 0.0284(3) -0.0018(2) 0.0010(2) -0.0017(3)
O1 0.054(7) 0.077(8) 0.024(4) -0.006(4) -0.001(4) 0.013(6)
O2 0.047(6) 0.048(8) 0.052(5) 0.012(4) 0.000(4) -0.006(5)
O21 0.029(5) 0.057(7) 0.032(4) 0.004(4) 0.000(3) -0.008(4)
O22 0.044(6) 0.049(7) 0.031(4) -0.005(4) -0.007(3) -0.014(5)
O41 0.042(6) 0.033(7) 0.053(5) -0.017(4) 0.018(4) 0.012(5)
O42 0.127(32) 0.081(24) 0.167(30) 0.038(20) 0.122(27) 0.041(20)
O42' 0.112(23) 0.049(16) 0.046(11) -0.016(9) 0.021(12) 0.004(14)
N1 0.034(6) 0.046(8) 0.026(4) 0.000(4) 0.002(4) -0.004(5)
N21 0.032(6) 0.048(8) 0.034(5) 0.010(4) 0.010(4) 0.005(5)
N41 0.037(7) 0.038(8) 0.043(6) 0.001(4) 0.003(4) 0.007(6)
C1 0.020(6) 0.018(8) 0.040(6) 0.001(4) 0.006(4) 0.001(5)
C2 0.037(8) 0.046(10) 0.036(6) -0.002(5) 0.011(5) 0.008(6)
C3 0.031(7) 0.032(9) 0.042(6) -0.010(5) 0.017(5) -0.015(6)
C4 0.031(8) 0.067(11) 0.028(5) 0.005(6) -0.014(5) -0.001(7)
C5 0.029(8) 0.077(12) 0.032(6) 0.008(6) 0.003(5) -0.001(7)
C6 0.164(25) 0.020(12) 0.092(14) 0.021(8) -0.017(14) 0.002(13)
C7 0.052(10) 0.046(11) 0.045(7) -0.003(6) 0.003(6) 0.019(8)
C8 0.044(12) 0.105(18) 0.106(14) -0.038(12) -0.035(10) 0.014(11)
C9 0.067(16) 0.064(16) 0.135(18) 0.038(13) -0.010(12) 0.018(12)
C10 0.099(20) 0.276(40) 0.061(11) 0.012(15) 0.003(10) 0.140(24)
C11 0.031(9) 0.124(16) 0.038(7) -0.010(8) 0.007(5) 0.007(9)
C21 0.022(7) 0.048(9) 0.025(5) -0.004(5) 0.004(4) 0.001(6)
C22 0.029(8) 0.059(11) 0.037(6) 0.011(5) 0.015(5) -0.016(6)
C23 0.041(8) 0.042(9) 0.025(5) 0.006(5) 0.007(4) -0.001(6)
C24 0.031(8) 0.044(10) 0.046(7) 0.010(5) 0.005(5) -0.003(6)
C25 0.044(9) 0.053(11) 0.034(6) 0.005(5) -0.002(5) 0.017(7)
C26 0.071(13) 0.082(14) 0.052(8) -0.006(8) -0.017(7) -0.025(10)
C31 0.055(11) 0.115(17) 0.059(9) 0.041(9) 0.041(8) 0.029(11)
C41 0.048(9) 0.030(10) 0.047(7) 0.007(5) 0.004(5) -0.022(7)
C42 0.061(11) 0.032(10) 0.055(8) -0.009(6) 0.021(6) 0.008(8)
C43 0.030(8) 0.013(9) 0.071(8) -0.016(6) 0.011(5) 0.002(6)
C44 0.055(12) 0.008(12) 0.138(16) 0.016(8) 0.053(10) -0.005(8)
C46 0.146(26) 0.117(24) 0.117(17) -0.033(15) 0.099(18) -0.012(17)
C48 0.067(13) 0.069(14) 0.071(10) -0.009(8) 0.021(8) -0.007(10)
C49 0.046(11) 0.078(14) 0.067(10) -0.022(9) -0.002(7) -0.002(10)
C50 0.087(17) 0.093(18) 0.083(12) 0.006(11) 0.060(12) -0.010(13)

loop_
_atom_site_label
_atom_site_type_symbol
_atom_site_fract_x
_atom_site_fract_y
_atom_site_fract_z
_atom_site_U_iso_or_equiv
_atom_site_thermal_displace_type
_atom_site_occupancy
_atom_site_calc_flag
_atom_site_refinement_flags
_atom_site_disorder_group
Nd1 Nd 0.69648(5) 0.15136(4) 0.75459(3) 0.0289(3) Uani 1 d . .
O1 O 0.5878(8) 0.2544(7) 0.7460(4) 0.052(3) Uani 1 d . .
O2 O 0.7850(8) 0.0651(6) 0.8931(5) 0.050(3) Uani 1 d . .
O21 O 0.8704(7) 0.1683(6) 0.7761(5) 0.040(2) Uani 1 d . .
O22 O 0.5824(7) 0.1427(6) 0.6076(5) 0.043(2) Uani 1 d . .
O41 O 0.5616(7) 0.0792(6) 0.7825(5) 0.042(2) Uani 1 d . .
O42 O 0.8765(29) 0.0028(18) 0.5529(22) 0.115(14) Uani 0.50 d P 1
O42' O 0.7507(23) -0.0237(14) 0.5266(12) 0.068(7) Uani 0.50 d P 2
N1 N 0.7079(8) 0.2142(7) 0.8945(5) 0.036(3) Uani 1 d . .
N21 N 0.7532(8) 0.2290(7) 0.6348(6) 0.038(3) Uani 1 d . .
N41 N 0.7156(9) 0.0105(7) 0.7063(6) 0.040(3) Uani 1 d . .
C1 C 0.5306(9) 0.2831(7) 0.7945(6) 0.026(3) Uani 1 d . .
C2 C 0.5545(11) 0.2844(8) 0.8768(7) 0.039(3) Uani 1 d . .
H2A H 0.5055(11) 0.3068(8) 0.9059(7) 0.047 Uiso 1 calc R .
C3 C 0.6422(10) 0.2569(8) 0.9251(7) 0.034(3) Uani 1 d . .
C4 C 0.7991(10) 0.1920(9) 0.9483(7) 0.044(4) Uani 1 d . .
H4A H 0.8586(10) 0.2045(9) 0.9215(7) 0.053 Uiso 1 calc R .
H4B H 0.8047(10) 0.2223(9) 1.0002(7) 0.053 Uiso 1 calc R .
C5 C 0.7991(10) 0.1092(10) 0.9672(7) 0.046(4) Uani 1 d . .
H5A H 0.8643(10) 0.0947(10) 1.0012(7) 0.055 Uiso 1 calc R .
H5B H 0.7440(10) 0.0975(10) 0.9994(7) 0.055 Uiso 1 calc R .
C6 C 0.7882(22) -0.0162(10) 0.9068(12) 0.096(9) Uani 1 d . .
H6A H 0.7480(111) -0.0427(13) 0.8598(52) 0.144 Uiso 1 calc R .
H6B H 0.7604(123) -0.0282(14) 0.9572(61) 0.144 Uiso 1 calc R .
H6C H 0.8586(26) -0.0343(18) 0.9127(107) 0.144 Uiso 1 calc R .
C7 C 0.4281(12) 0.3169(10) 0.7497(8) 0.048(4) Uani 1 d . .
C8 C 0.3762(14) 0.2552(13) 0.6944(12) 0.090(7) Uani 1 d . .
H8A H 0.4250(30) 0.2309(63) 0.6634(72) 0.135 Uiso 1 calc R .
H8B H 0.3211(77) 0.2787(20) 0.6558(64) 0.135 Uiso 1 calc R .
H8C H 0.3484(103) 0.2156(49) 0.7276(14) 0.135 Uiso 1 calc R .
C9 C 0.4552(16) 0.3861(13) 0.6970(13) 0.092(7) Uani 1 d . .
H9A H 0.5012(102) 0.4216(52) 0.7315(27) 0.137 Uiso 1 calc R .
H9B H 0.3933(22) 0.4142(59) 0.6741(85) 0.137 Uiso 1 calc R .
H9C H 0.4884(113) 0.3666(15) 0.6518(62) 0.137 Uiso 1 calc R .
C10 C 0.3575(19) 0.3447(19) 0.8054(11) 0.146(16) Uani 1 d . .
H10A H 0.3911(80) 0.3849(112) 0.8425(117) 0.219 Uiso 1 calc R .
H10B H 0.3384(163) 0.3009(33) 0.8381(123) 0.219 Uiso 1 calc R .
H10C H 0.2967(99) 0.3667(154) 0.7724(14) 0.219 Uiso 1 calc R .
C11 C 0.6573(12) 0.2795(12) 1.0155(8) 0.064(5) Uani 1 d . .
H11A H 0.7127(68) 0.3173(60) 1.0266(19) 0.096 Uiso 1 calc R .
H11B H 0.6741(100) 0.2330(17) 1.0495(8) 0.096 Uiso 1 calc R .
H11C H 0.5949(35) 0.3028(72) 1.0288(21) 0.096 Uiso 1 calc R .
C21 C 0.9453(9) 0.1822(8) 0.7385(6) 0.032(3) Uani 1 d . .
C22 C 0.9341(10) 0.2152(9) 0.6611(7) 0.041(3) Uani 1 d . .
H22A H 0.9942(10) 0.2208(9) 0.6373(7) 0.049 Uiso 1 calc R .
C23 C 0.8445(10) 0.2414(8) 0.6133(6) 0.036(3) Uani 1 d . .
C24 C 0.6626(10) 0.2593(9) 0.5827(7) 0.040(3) Uani 1 d . .
H24A H 0.6828(10) 0.2924(9) 0.5386(7) 0.048 Uiso 1 calc R .
H24B H 0.6235(10) 0.2919(9) 0.6164(7) 0.048 Uiso 1 calc R .
C25 C 0.5981(11) 0.1941(9) 0.5450(7) 0.044(4) Uani 1 d . .
H25A H 0.5324(11) 0.2144(9) 0.5169(7) 0.053 Uiso 1 calc R .
H25B H 0.6321(11) 0.1668(9) 0.5037(7) 0.053 Uiso 1 calc R .
C26 C 0.5196(14) 0.0809(11) 0.5784(9) 0.071(5) Uani 1 d . .
H26A H 0.5009(81) 0.0516(46) 0.6251(9) 0.106 Uiso 1 calc R .
H26B H 0.5553(35) 0.0463(40) 0.5449(66) 0.106 Uiso 1 calc R .
H26C H 0.4583(43) 0.1011(11) 0.5444(64) 0.106 Uiso 1 calc R .
C27 C 1.0486(24) 0.1750(23) 0.7848(15) 0.026(8) Uiso 0.50 d P 1
C28 C 1.0683(25) 0.2395(18) 0.8488(16) 0.046(7) Uiso 0.50 d P 1
H28A H 1.1371(25) 0.2342(18) 0.8793(16) 0.070 Uiso 0.50 calc PR 1
H28B H 1.0192(25) 0.2356(18) 0.8872(16) 0.070 Uiso 0.50 calc PR 1
H28C H 1.0613(25) 0.2903(18) 0.8211(16) 0.070 Uiso 0.50 calc PR 1
C29 C 1.1335(28) 0.1656(22) 0.7308(18) 0.056(8) Uiso 0.50 d P 1
H29A H 1.1155(28) 0.1234(22) 0.6909(18) 0.084 Uiso 0.50 calc PR 1
H29B H 1.1975(28) 0.1529(22) 0.7662(18) 0.084 Uiso 0.50 calc PR 1
H29C H 1.1411(28) 0.2144(22) 0.7013(18) 0.084 Uiso 0.50 calc PR 1
C30 C 1.0507(35) 0.0912(26) 0.8244(27) 0.084(12) Uiso 0.50 d P 1
H30A H 1.0374(35) 0.0520(26) 0.7805(27) 0.125 Uiso 0.50 calc PR 1
H30B H 0.9985(35) 0.0877(26) 0.8602(27) 0.125 Uiso 0.50 calc PR 1
H30C H 1.1174(35) 0.0817(26) 0.8570(27) 0.125 Uiso 0.50 calc PR 1
C27' C 1.0547(27) 0.1529(23) 0.7863(18) 0.036(10) Uiso 0.50 d P 2
C28' C 1.1032(28) 0.2388(20) 0.8181(19) 0.057(8) Uiso 0.50 d P 2
H28D H 1.0607(28) 0.2631(20) 0.8546(19) 0.085 Uiso 0.50 calc PR 2
H28E H 1.1058(28) 0.2726(20) 0.7703(19) 0.085 Uiso 0.50 calc PR 2
H28F H 1.1719(28) 0.2314(20) 0.8482(19) 0.085 Uiso 0.50 calc PR 2
C29' C 1.1140(37) 0.1225(31) 0.7332(24) 0.085(13) Uiso 0.50 d P 2
H29D H 1.1117(37) 0.1569(31) 0.6852(24) 0.128 Uiso 0.50 calc PR 2
H29E H 1.0889(37) 0.0707(31) 0.7150(24) 0.128 Uiso 0.50 calc PR 2
H29F H 1.1841(37) 0.1183(31) 0.7614(24) 0.128 Uiso 0.50 calc PR 2
C30' C 1.0421(21) 0.1114(19) 0.8606(15) 0.037(6) Uiso 0.50 d P 2
H30D H 0.9951(21) 0.1402(19) 0.8899(15) 0.056 Uiso 0.50 calc PR 2
H30E H 1.1078(21) 0.1066(19) 0.8962(15) 0.056 Uiso 0.50 calc PR 2
H30F H 1.0147(21) 0.0593(19) 0.8462(15) 0.056 Uiso 0.50 calc PR 2
C31 C 0.8567(13) 0.2820(12) 0.5348(9) 0.073(6) Uani 1 d . .
H31A H 0.8137(82) 0.3286(47) 0.5282(45) 0.109 Uiso 1 calc R .
H31B H 0.8367(102) 0.2467(31) 0.4881(11) 0.109 Uiso 1 calc R .
H31C H 0.9276(25) 0.2973(72) 0.5365(36) 0.109 Uiso 1 calc R .
C41 C 0.5301(11) 0.0076(9) 0.7845(8) 0.042(4) Uani 1 d . .
C42 C 0.5712(12) -0.0525(9) 0.7527(8) 0.048(4) Uani 1 d . .
H42A H 0.5388(12) -0.1012(9) 0.7573(8) 0.058 Uiso 1 calc R .
C43 C 0.6594(10) -0.0541(8) 0.7116(8) 0.038(3) Uani 1 d . .
C44 C 0.4365(14) -0.0007(10) 0.8250(12) 0.063(5) Uani 1 d . .
C45 C 0.3662(58) 0.0486(47) 0.8018(43) 0.164(27) Uiso 0.50 d P 1
H45A H 0.3959(58) 0.0966(47) 0.7836(43) 0.246 Uiso 0.50 calc PR 1
H45B H 0.3301(58) 0.0604(47) 0.8480(43) 0.246 Uiso 0.50 calc PR 1
H45C H 0.3187(58) 0.0267(47) 0.7560(43) 0.246 Uiso 0.50 calc PR 1
C45' C 0.3488(29) 0.0043(22) 0.7425(19) 0.063(8) Uiso 0.50 d P 2
H45D H 0.3517(29) 0.0554(22) 0.7164(19) 0.094 Uiso 0.50 calc PR 2
H45E H 0.2818(29) -0.0031(22) 0.7588(19) 0.094 Uiso 0.50 calc PR 2
H45F H 0.3607(29) -0.0366(22) 0.7034(19) 0.094 Uiso 0.50 calc PR 2
C46 C 0.4231(23) -0.0780(15) 0.8563(15) 0.118(10) Uani 1 d . .
H46A H 0.3615(23) -0.0794(15) 0.8818(15) 0.177 Uiso 1 calc R .
H46B H 0.4817(23) -0.0915(15) 0.8976(15) 0.177 Uiso 1 calc R .
H46C H 0.4171(23) -0.1156(15) 0.8108(15) 0.177 Uiso 1 calc R .
C47 C 0.4795(39) 0.0320(30) 0.9186(25) 0.095(13) Uiso 0.50 d P 1
H47A H 0.5363(39) -0.0006(30) 0.9438(25) 0.142 Uiso 0.50 calc PR 1
H47B H 0.4253(39) 0.0300(30) 0.9525(25) 0.142 Uiso 0.50 calc PR 1
H47C H 0.5026(39) 0.0860(30) 0.9151(25) 0.142 Uiso 0.50 calc PR 1
C47' C 0.4154(27) 0.0701(19) 0.8783(18) 0.055(8) Uiso 0.50 d P 2
H47D H 0.4279(27) 0.1184(19) 0.8497(18) 0.083 Uiso 0.50 calc PR 2
H47E H 0.4602(27) 0.0678(19) 0.9316(18) 0.083 Uiso 0.50 calc PR 2
H47F H 0.3446(27) 0.0687(19) 0.8875(18) 0.083 Uiso 0.50 calc PR 2
C48 C 0.6837(16) -0.1315(11) 0.6821(10) 0.068(5) Uani 1 d . .
H48A H 0.7535(34) -0.1452(33) 0.7054(65) 0.102 Uiso 1 calc R .
H48B H 0.6766(101) -0.1310(24) 0.6218(11) 0.102 Uiso 1 calc R .
H48C H 0.6372(63) -0.1701(17) 0.6995(71) 0.102 Uiso 1 calc R .
C49 C 0.8121(14) 0.0018(11) 0.6716(10) 0.065(5) Uani 1 d . .
H49A H 0.8359(14) -0.0529(11) 0.6780(10) 0.078 Uiso 1 calc R .
H49B H 0.8649(14) 0.0357(11) 0.7023(10) 0.078 Uiso 1 calc R .
C50 C 0.7952(17) 0.0241(14) 0.5801(12) 0.083(7) Uani 1 d . .
H50A H 0.7353(17) -0.0033(14) 0.5501(12) 0.099 Uiso 1 calc R 1
H50B H 0.7846(17) 0.0810(14) 0.5733(12) 0.099 Uiso 1 calc R 1
C51 C 0.8630(54) 0.0137(38) 0.4694(37) 0.140(22) Uiso 0.50 d P 1
H51A H 0.8510(401) -0.0367(52) 0.4415(37) 0.209 Uiso 0.50 calc PR 1
H51B H 0.9238(159) 0.0379(279) 0.4539(52) 0.209 Uiso 0.50 calc PR 1
H51C H 0.8046(241) 0.0479(251) 0.4530(55) 0.209 Uiso 0.50 calc PR 1
C51' C 0.7501(29) -0.0042(21) 0.4445(18) 0.057(8) Uiso 0.50 d P 2
H51D H 0.6943(120) 0.0320(120) 0.4266(48) 0.086 Uiso 0.50 calc PR 2
H51E H 0.7411(200) -0.0515(29) 0.4106(26) 0.086 Uiso 0.50 calc PR 2
H51F H 0.8145(79) 0.0206(136) 0.4383(31) 0.086 Uiso 0.50 calc PR 2

loop_
_atom_type_symbol
_atom_type_description
_atom_type_scat_dispersion_real
_atom_type_scat_dispersion_imag
_atom_type_scat_source
C C 0.0033 0.0016 'International Tables Vol C Tables 4.2.6.8 and 6.1.1.4'
H H 0.0000 0.0000 'International Tables Vol C Tables 4.2.6.8 and 6.1.1.4'
N N 0.0061 0.0033 'International Tables Vol C Tables 4.2.6.8 and 6.1.1.4'
O O 0.0106 0.0060 'International Tables Vol C Tables 4.2.6.8 and 6.1.1.4'
Nd Nd -0.1943 3.0179 'International Tables Vol C Tables 4.2.6.8 and 6.1.1.4'

loop_
_geom_angle_atom_site_label_1
_geom_angle_atom_site_label_2
_geom_angle_atom_site_label_3
_geom_angle
_geom_angle_site_symmetry_1
_geom_angle_site_symmetry_3
_geom_angle_publ_flag
O1 Nd1 O41 85.3(4) . . ?
O1 Nd1 O21 121.8(4) . . ?
O41 Nd1 O21 147.1(3) . . ?
O1 Nd1 N1 70.9(3) . . ?
O41 Nd1 N1 89.3(3) . . ?
O21 Nd1 N1 83.7(3) . . ?
O1 Nd1 N41 143.5(4) . . ?
O41 Nd1 N41 70.9(3) . . ?
O21 Nd1 N41 91.1(4) . . ?
N1 Nd1 N41 133.6(3) . . ?
O1 Nd1 N21 79.2(3) . . ?
O41 Nd1 N21 139.8(3) . . ?
O21 Nd1 N21 69.2(3) . . ?
N1 Nd1 N21 119.3(4) . . ?
N41 Nd1 N21 101.2(4) . . ?
O1 Nd1 O22 73.5(3) . . ?
O41 Nd1 O22 78.0(3) . . ?
O21 Nd1 O22 124.6(3) . . ?
N1 Nd1 O22 143.0(3) . . ?
N41 Nd1 O22 74.7(3) . . ?
N21 Nd1 O22 62.1(3) . . ?
O1 Nd1 O2 129.9(3) . . ?
O41 Nd1 O2 78.4(3) . . ?
O21 Nd1 O2 69.9(3) . . ?
N1 Nd1 O2 62.0(3) . . ?
N41 Nd1 O2 72.9(3) . . ?
N21 Nd1 O2 138.5(3) . . ?
O22 Nd1 O2 144.7(3) . . ?
C1 O1 Nd1 133.9(8) . . ?
C6 O2 C5 113.2(13) . . ?
C6 O2 Nd1 130.2(10) . . ?
C5 O2 Nd1 113.3(9) . . ?
C21 O21 Nd1 142.5(7) . . ?
C26 O22 C25 112.3(10) . . ?
C26 O22 Nd1 126.1(8) . . ?
C25 O22 Nd1 120.2(8) . . ?
C41 O41 Nd1 141.5(9) . . ?
C50 O42 C51 108.7(40) . . ?
C50 O42' C51' 116.4(26) . . ?
C3 N1 C4 118.0(10) . . ?
C3 N1 Nd1 130.0(8) . . ?
C4 N1 Nd1 111.8(8) . . ?
C23 N21 C24 119.7(10) . . ?
C23 N21 Nd1 132.0(8) . . ?
C24 N21 Nd1 108.3(8) . . ?
C43 N41 C49 117.7(12) . . ?
C43 N41 Nd1 132.0(9) . . ?
C49 N41 Nd1 110.2(10) . . ?
O1 C1 C2 124.0(11) . . ?
O1 C1 C7 114.4(10) . . ?
C2 C1 C7 121.5(11) . . ?
C1 C2 C3 128.1(12) . . ?
N1 C3 C2 122.0(10) . . ?
N1 C3 C11 121.7(12) . . ?
C2 C3 C11 116.3(11) . . ?
C5 C4 N1 111.2(11) . . ?
O2 C5 C4 110.0(10) . . ?
C10 C7 C8 108.8(19) . . ?
C10 C7 C9 108.8(18) . . ?
C8 C7 C9 109.3(15) . . ?
C10 C7 C1 115.0(11) . . ?
C8 C7 C1 108.3(13) . . ?
C9 C7 C1 106.5(13) . . ?
O21 C21 C22 122.8(11) . . ?
O21 C21 C27 118.5(14) . . ?
C22 C21 C27 118.0(15) . . ?
O21 C21 C27' 115.0(15) . . ?
C22 C21 C27' 122.1(15) . . ?
C21 C22 C23 127.5(11) . . ?
N21 C23 C22 122.5(10) . . ?
N21 C23 C31 121.8(12) . . ?
C22 C23 C31 115.7(12) . . ?
N21 C24 C25 110.4(12) . . ?
O22 C25 C24 108.3(10) . . ?
C28 C27 C21 110.0(26) . . ?
C28 C27 C30 112.9(25) . . ?
C21 C27 C30 104.1(27) . . ?
C28 C27 C29 114.0(28) . . ?
C21 C27 C29 115.1(20) . . ?
C30 C27 C29 99.9(30) . . ?
C29' C27' C30' 120.3(39) . . ?
C29' C27' C21 112.2(27) . . ?
C30' C27' C21 110.2(26) . . ?
C29' C27' C28' 107.5(34) . . ?
C30' C27' C28' 105.2(25) . . ?
C21 C27' C28' 98.9(24) . . ?
O41 C41 C42 125.1(14) . . ?
O41 C41 C44 113.1(14) . . ?
C42 C41 C44 121.7(14) . . ?
C41 C42 C43 128.4(15) . . ?
N41 C43 C42 121.1(12) . . ?
N41 C43 C48 124.6(13) . . ?
C42 C43 C48 114.1(14) . . ?
C45 C44 C46 126.0(40) . . ?
C45 C44 C41 115.2(35) . . ?
C46 C44 C41 113.6(16) . . ?
C46 C44 C47' 118.4(18) . . ?
C41 C44 C47' 114.2(18) . . ?
C45 C44 C47 100.8(37) . . ?
C46 C44 C47 91.5(23) . . ?
C41 C44 C47 100.6(21) . . ?
C46 C44 C45' 103.2(22) . . ?
C41 C44 C45' 99.5(17) . . ?
C47' C44 C45' 104.7(21) . . ?
N41 C49 C50 110.0(13) . . ?
O42' C50 C49 119.7(21) . . ?
O42 C50 C49 105.3(24) . . ?

loop_
_geom_bond_atom_site_label_1
_geom_bond_atom_site_label_2
_geom_bond_distance
_geom_bond_site_symmetry_2
_geom_bond_publ_flag
Nd1 O1 2.278(11) . ?
Nd1 O41 2.289(10) . ?
Nd1 O21 2.315(9) . ?
Nd1 N1 2.518(9) . ?
Nd1 N41 2.568(11) . ?
Nd1 N21 2.582(10) . ?
Nd1 O22 2.649(8) . ?
Nd1 O2 2.813(9) . ?
O1 C1 1.283(15) . ?
O2 C6 1.41(2) . ?
O2 C5 1.42(2) . ?
O21 C21 1.276(14) . ?
O22 C26 1.39(2) . ?
O22 C25 1.39(2) . ?
O41 C41 1.30(2) . ?
O42 C50 1.29(3) . ?
O42 C51 1.37(6) . ?
O42' C50 1.28(3) . ?
O42' C51' 1.39(3) . ?
N1 C3 1.30(2) . ?
N1 C4 1.440(15) . ?
N21 C23 1.34(2) . ?
N21 C24 1.46(2) . ?
N41 C43 1.35(2) . ?
N41 C49 1.49(2) . ?
C1 C2 1.339(15) . ?
C1 C7 1.56(2) . ?
C2 C3 1.39(2) . ?
C3 C11 1.52(2) . ?
C4 C5 1.45(2) . ?
C7 C10 1.49(2) . ?
C7 C8 1.49(2) . ?
C7 C9 1.55(2) . ?
C21 C22 1.38(2) . ?
C21 C27 1.47(3) . ?
C21 C27' 1.63(4) . ?
C22 C23 1.40(2) . ?
C23 C31 1.49(2) . ?
C24 C25 1.49(2) . ?
C27 C28 1.52(4) . ?
C27 C30 1.58(6) . ?
C27 C29 1.55(4) . ?
C27' C29' 1.37(5) . ?
C27' C30' 1.44(4) . ?
C27' C28' 1.66(5) . ?
C41 C42 1.31(2) . ?
C41 C44 1.51(2) . ?
C42 C43 1.44(2) . ?
C43 C48 1.47(2) . ?
C44 C45 1.28(8) . ?
C44 C46 1.44(3) . ?
C44 C47' 1.55(3) . ?
C44 C47 1.65(5) . ?
C44 C45' 1.65(4) . ?
C49 C50 1.53(2) . ?
